data_7001237
loop_
_publ_author_name
'Yuan, Mingjun'
'Pullarkat, Sumod A.'
'Yeong, Crystal Huixian'
'Li, Yongxin'
'Krishnan, Deepa'
'Leung, Pak-Hing'

_publ_section_title
;
 Controllable synthesis of P-chiral 1,2- and 1,3-diphosphines via
 asymmetric Diels--Alder reactions involving functionalized allylic
 phosphines as dienophiles
;
_journal_issue 19
_journal_name_full 'Dalton Transactions'
_journal_page_first 3668
_journal_page_last 3670
_journal_paper_doi 10.1039/b904090k
_journal_year 2009
_chemical_absolute_configuration ad
_chemical_formula_moiety 'C29 H30 Cl2 O2 P2 Pd, C4 H10 O'
_chemical_formula_sum 'C33 H40 Cl2 O3 P2 Pd'
_chemical_formula_weight 723.89
_chemical_name_systematic
;
?
;
_space_group_IT_number 19
_symmetry_cell_setting orthorhombic
_symmetry_space_group_name_Hall 'P 2ac 2ab'
_symmetry_space_group_name_H-M 'P 21 21 21'
_atom_sites_solution_hydrogens geom
_atom_sites_solution_primary direct
_atom_sites_solution_secondary difmap
_audit_creation_method SHELXL-97
_cell_angle_alpha 90.00
_cell_angle_beta 90.00
_cell_angle_gamma 90.00
_cell_formula_units_Z 4
_cell_length_a 9.9121(3)
_cell_length_b 15.1031(4)
_cell_length_c 22.4411(6)
_cell_measurement_reflns_used 8435
_cell_measurement_temperature 173(2)
_cell_measurement_theta_max 30.48
_cell_measurement_theta_min 2.62
_cell_volume 3359.51(16)
_computing_cell_refinement 'Bruker SMART'
_computing_data_collection 'Bruker SMART'
_computing_data_reduction 'Bruker SAINT'
_computing_molecular_graphics 'Bruker SHELXTL'
_computing_publication_material 'Bruker SHELXTL'
_computing_structure_refinement 'SHELXL-97 (Sheldrick, 1997)'
_computing_structure_solution 'SHELXS-97 (Sheldrick, 1990)'
_diffrn_ambient_temperature 173(2)
_diffrn_measured_fraction_theta_full 0.997
_diffrn_measured_fraction_theta_max 0.997
_diffrn_measurement_device_type 'CCD area detector'
_diffrn_measurement_method 'phi and omega scans'
_diffrn_radiation_monochromator graphite
_diffrn_radiation_source 'fine-focus sealed tube'
_diffrn_radiation_type MoK\a
_diffrn_radiation_wavelength 0.71073
_diffrn_reflns_av_R_equivalents 0.0396
_diffrn_reflns_av_sigmaI/netI 0.0257
_diffrn_reflns_limit_h_max 14
_diffrn_reflns_limit_h_min -13
_diffrn_reflns_limit_k_max 21
_diffrn_reflns_limit_k_min -21
_diffrn_reflns_limit_l_max 32
_diffrn_reflns_limit_l_min -32
_diffrn_reflns_number 75867
_diffrn_reflns_theta_full 30.58
_diffrn_reflns_theta_max 30.58
_diffrn_reflns_theta_min 2.62
_exptl_absorpt_coefficient_mu 0.838
_exptl_absorpt_correction_T_max 0.9360
_exptl_absorpt_correction_T_min 0.7871
_exptl_absorpt_correction_type multi-scan
_exptl_absorpt_process_details sadabs
_exptl_crystal_colour colourless
_exptl_crystal_density_diffrn 1.431
_exptl_crystal_density_method 'not measured'
_exptl_crystal_description block
_exptl_crystal_F_000 1488
_exptl_crystal_size_max 0.30
_exptl_crystal_size_mid 0.10
_exptl_crystal_size_min 0.08
_refine_diff_density_max 2.162
_refine_diff_density_min -0.828
_refine_diff_density_rms 0.111
_refine_ls_abs_structure_details 'Flack H D (1983), Acta Cryst. A39, 876-881'
_refine_ls_abs_structure_Flack -0.02(3)
_refine_ls_extinction_method none
_refine_ls_goodness_of_fit_ref 1.147
_refine_ls_hydrogen_treatment constr
_refine_ls_matrix_type full
_refine_ls_number_parameters 430
_refine_ls_number_reflns 10294
_refine_ls_number_restraints 331
_refine_ls_restrained_S_all 1.157
_refine_ls_R_factor_all 0.0482
_refine_ls_R_factor_gt 0.0415
_refine_ls_shift/su_max 0.001
_refine_ls_shift/su_mean 0.000
_refine_ls_structure_factor_coef Fsqd
_refine_ls_weighting_details 'calc w=1/[\s^2^(Fo^2^)+(0.0358P)^2^+7.7000P] where P=(Fo^2^+2Fc^2^)/3'
_refine_ls_weighting_scheme calc
_refine_ls_wR_factor_gt 0.1003
_refine_ls_wR_factor_ref 0.1068
_reflns_number_gt 9593
_reflns_number_total 10294
_reflns_threshold_expression >2sigma(I)
_cod_data_source_file b904090k.txt
_cod_data_source_block leung328
_cod_depositor_comments
;
The following automatic conversions were performed:
'_symmetry_cell_setting' value 'Orthorhombic' changed to 'orthorhombic'
according to '/home/saulius/struct/CIF-dictionaries/cif_core.dic'
dictionary named 'cif_core.dic' version 2.4.1 from 2010-06-29.

Automatic conversion script
Id: cif_fix_enum 1527 2010-12-29 10:47:43Z saulius 
;
_cod_original_sg_symbol_H-M P2(1)2(1)2(1)
_cod_database_code 7001237

loop_
_symmetry_equiv_pos_as_xyz
'x, y, z'
'-x+1/2, -y, z+1/2'
'-x, y+1/2, -z+1/2'
'x+1/2, -y+1/2, -z'

loop_
_atom_site_label
_atom_site_type_symbol
_atom_site_fract_x
_atom_site_fract_y
_atom_site_fract_z
_atom_site_U_iso_or_equiv
_atom_site_adp_type
_atom_site_occupancy
_atom_site_symmetry_multiplicity
_atom_site_calc_flag
_atom_site_refinement_flags
_atom_site_disorder_assembly
_atom_site_disorder_group
Pd1 Pd -0.06100(2) 0.220454(16) 0.197394(11) 0.01822(6) Uani 1 1 d . A .
C1 C -0.1059(4) 0.0979(3) 0.07156(16) 0.0238(7) Uani 1 1 d . A .
C2 C -0.0952(5) 0.1359(3) 0.01496(18) 0.0331(9) Uani 1 1 d . . .
H2 H -0.0229 0.1751 0.0063 0.040 Uiso 1 1 calc R . .
C3 C -0.1896(6) 0.1166(3) -0.0283(2) 0.0402(10) Uani 1 1 d . . .
H3 H -0.1807 0.1413 -0.0670 0.048 Uiso 1 1 calc R . .
C4 C -0.2982(6) 0.0609(4) -0.0156(2) 0.0451(12) Uani 1 1 d . . .
H4 H -0.3634 0.0479 -0.0453 0.054 Uiso 1 1 calc R . .
C5 C -0.3100(5) 0.0249(4) 0.0408(2) 0.0440(12) Uani 1 1 d . . .
H5 H -0.3841 -0.0127 0.0499 0.053 Uiso 1 1 calc R . .
C6 C -0.2145(5) 0.0431(3) 0.0843(2) 0.0332(9) Uani 1 1 d . . .
H6 H -0.2234 0.0179 0.1229 0.040 Uiso 1 1 calc R . .
C7 C 0.1803(4) 0.1501(2) 0.10219(16) 0.0214(6) Uani 1 1 d . A .
H7 H 0.1888 0.2075 0.0803 0.026 Uiso 1 1 calc R . .
C8 C 0.2146(4) 0.0679(3) 0.06685(17) 0.0270(8) Uani 1 1 d . . .
C9 C 0.3012(6) 0.0743(4) 0.0121(2) 0.0433(12) Uani 1 1 d . . .
H9A H 0.3827 0.1085 0.0212 0.065 Uiso 1 1 calc R . .
H9B H 0.2507 0.1039 -0.0198 0.065 Uiso 1 1 calc R . .
H9C H 0.3268 0.0147 -0.0010 0.065 Uiso 1 1 calc R . .
C10 C 0.1661(4) -0.0046(3) 0.09363(17) 0.0270(7) Uani 1 1 d . . .
C11 C 0.1792(7) -0.0990(3) 0.0759(2) 0.0454(12) Uani 1 1 d . . .
H11A H 0.2377 -0.1034 0.0408 0.068 Uiso 1 1 calc R . .
H11B H 0.0899 -0.1229 0.0663 0.068 Uiso 1 1 calc R . .
H11C H 0.2187 -0.1328 0.1088 0.068 Uiso 1 1 calc R . .
C12 C 0.0956(4) 0.0195(2) 0.15193(16) 0.0209(6) Uani 1 1 d . A .
H12 H 0.0360 -0.0272 0.1694 0.025 Uiso 1 1 calc R . .
C13 C 0.2070(3) 0.0571(2) 0.19402(18) 0.0221(6) Uani 1 1 d . . .
H13 H 0.2839 0.0142 0.1944 0.027 Uiso 1 1 calc R . .
C14 C 0.2569(4) 0.1445(3) 0.16313(16) 0.0226(7) Uani 1 1 d . . .
H14 H 0.2299 0.1962 0.1883 0.027 Uiso 1 1 calc R . .
C15 C 0.4079(4) 0.1483(3) 0.15260(18) 0.0278(8) Uani 1 1 d . . .
C16 C 0.5840(4) 0.2454(4) 0.1226(3) 0.0451(12) Uani 1 1 d . . .
H16A H 0.6375 0.2266 0.1571 0.068 Uiso 1 1 calc R . .
H16B H 0.5978 0.3088 0.1156 0.068 Uiso 1 1 calc R . .
H16C H 0.6126 0.2121 0.0873 0.068 Uiso 1 1 calc R . .
C17 C 0.1601(4) 0.0707(3) 0.25898(16) 0.0244(7) Uani 1 1 d . A .
H17A H 0.2298 0.1057 0.2800 0.029 Uiso 1 1 calc R . .
H17B H 0.1560 0.0120 0.2785 0.029 Uiso 1 1 calc R . .
C18 C -0.1301(4) 0.0404(3) 0.27763(16) 0.0246(7) Uani 1 1 d . A .
C19 C -0.2596(5) 0.0564(3) 0.2557(2) 0.0407(11) Uani 1 1 d . . .
H19 H -0.2793 0.1103 0.2357 0.049 Uiso 1 1 calc R . .
C20 C -0.3603(5) -0.0076(4) 0.2635(3) 0.0568(17) Uani 1 1 d . . .
H20 H -0.4482 0.0022 0.2479 0.068 Uiso 1 1 calc R . .
C21 C -0.3320(5) -0.0851(3) 0.2938(2) 0.0442(12) Uani 1 1 d . . .
H21 H -0.4013 -0.1276 0.2998 0.053 Uiso 1 1 calc R . .
C22 C -0.2058(5) -0.1011(3) 0.3152(2) 0.0363(10) Uani 1 1 d . . .
H22 H -0.1874 -0.1550 0.3354 0.044 Uiso 1 1 calc R . .
C23 C -0.1036(4) -0.0389(3) 0.30745(19) 0.0296(8) Uani 1 1 d . . .
H23 H -0.0157 -0.0504 0.3225 0.036 Uiso 1 1 calc R . .
C24 C 0.017(3) 0.1620(14) 0.3465(6) 0.025(3) Uani 0.38(2) 1 d PDU A 1
C25 C 0.123(2) 0.2184(14) 0.3590(9) 0.041(4) Uani 0.38(2) 1 d PDU A 1
H25 H 0.1772 0.2413 0.3276 0.049 Uiso 0.38(2) 1 calc PR A 1
C26 C 0.1507(19) 0.2410(16) 0.4170(7) 0.053(4) Uani 0.38(2) 1 d PDU A 1
H26 H 0.2333 0.2693 0.4269 0.063 Uiso 0.38(2) 1 calc PR A 1
C27 C 0.056(2) 0.2219(18) 0.4612(7) 0.052(4) Uani 0.38(2) 1 d PDU A 1
H27 H 0.0695 0.2432 0.5006 0.063 Uiso 0.38(2) 1 calc PR A 1
C28 C -0.058(3) 0.1718(15) 0.4478(9) 0.047(4) Uani 0.38(2) 1 d PDU A 1
H28 H -0.1235 0.1607 0.4776 0.056 Uiso 0.38(2) 1 calc PR A 1
C29 C -0.074(2) 0.138(2) 0.3908(8) 0.036(4) Uani 0.38(2) 1 d PDU A 1
H29 H -0.1470 0.0994 0.3822 0.043 Uiso 0.38(2) 1 calc PR A 1
C24A C 0.0224(16) 0.1789(10) 0.3430(4) 0.029(3) Uani 0.62(2) 1 d PDU A 2
C25A C 0.1159(14) 0.2447(8) 0.3491(5) 0.033(2) Uani 0.62(2) 1 d PDU A 2
H25A H 0.1585 0.2685 0.3147 0.040 Uiso 0.62(2) 1 calc PR A 2
C26A C 0.1488(11) 0.2768(10) 0.4048(5) 0.047(2) Uani 0.62(2) 1 d PDU A 2
H26A H 0.2104 0.3248 0.4081 0.057 Uiso 0.62(2) 1 calc PR A 2
C27A C 0.0950(18) 0.2412(10) 0.4551(5) 0.055(3) Uani 0.62(2) 1 d PDU A 2
H27A H 0.1231 0.2617 0.4932 0.066 Uiso 0.62(2) 1 calc PR A 2
C28A C -0.0011(18) 0.1750(10) 0.4505(6) 0.052(3) Uani 0.62(2) 1 d PDU A 2
H28A H -0.0412 0.1504 0.4852 0.062 Uiso 0.62(2) 1 calc PR A 2
C29A C -0.0378(19) 0.1451(14) 0.3941(6) 0.045(3) Uani 0.62(2) 1 d PDU A 2
H29A H -0.1054 0.1008 0.3904 0.054 Uiso 0.62(2) 1 calc PR A 2
C30 C -0.0044(10) 0.6650(7) 0.8561(5) 0.124(4) Uani 1 1 d DU . .
H30A H 0.0735 0.6311 0.8418 0.186 Uiso 1 1 calc R . .
H30B H -0.0865 0.6295 0.8514 0.186 Uiso 1 1 calc R . .
H30C H 0.0081 0.6796 0.8983 0.186 Uiso 1 1 calc R . .
C31 C -0.0188(12) 0.7587(8) 0.8164(7) 0.206(6) Uani 1 1 d DU . .
H31A H 0.0203 0.7494 0.7762 0.247 Uiso 1 1 calc R . .
H31B H -0.1155 0.7733 0.8114 0.247 Uiso 1 1 calc R . .
C32 C -0.0066(15) 0.8687(11) 0.8947(5) 0.167(5) Uani 1 1 d DU . .
H32A H 0.0009 0.8293 0.9299 0.201 Uiso 1 1 calc R . .
H32B H -0.1018 0.8862 0.8885 0.201 Uiso 1 1 calc R . .
C33 C 0.0980(14) 0.9561(10) 0.8985(5) 0.161(6) Uani 1 1 d DU . .
H33A H 0.1916 0.9356 0.8963 0.242 Uiso 1 1 calc R . .
H33B H 0.0837 0.9874 0.9363 0.242 Uiso 1 1 calc R . .
H33C H 0.0795 0.9963 0.8652 0.242 Uiso 1 1 calc R . .
Cl1 Cl -0.09443(9) 0.31177(6) 0.11348(4) 0.02635(18) Uani 1 1 d . . .
Cl2 Cl -0.15337(12) 0.32381(7) 0.26393(5) 0.0332(2) Uani 1 1 d . . .
O1 O 0.4422(3) 0.22862(19) 0.13401(15) 0.0356(6) Uani 1 1 d . . .
O2 O 0.4857(3) 0.0886(2) 0.15768(18) 0.0464(9) Uani 1 1 d . . .
O3 O 0.0501(9) 0.8335(7) 0.8453(5) 0.173(4) Uani 1 1 d DU . .
P1 P -0.00342(10) 0.12573(6) 0.27001(4) 0.02016(17) Uani 1 1 d D . .
P2 P 0.01156(9) 0.12340(6) 0.13012(4) 0.01775(16) Uani 1 1 d . . .

loop_
_atom_site_aniso_label
_atom_site_aniso_U_11
_atom_site_aniso_U_22
_atom_site_aniso_U_33
_atom_site_aniso_U_23
_atom_site_aniso_U_13
_atom_site_aniso_U_12
Pd1 0.01671(10) 0.01781(10) 0.02013(10) 0.00181(9) -0.00058(9) -0.00006(9)
C1 0.0222(17) 0.0273(17) 0.0221(16) -0.0026(13) -0.0035(13) 0.0018(13)
C2 0.036(2) 0.038(2) 0.0248(18) 0.0057(16) -0.0057(15) -0.0055(17)
C3 0.047(3) 0.047(3) 0.0265(19) 0.0044(18) -0.0113(19) -0.001(2)
C4 0.044(3) 0.050(3) 0.042(3) -0.015(2) -0.019(2) -0.002(2)
C5 0.036(2) 0.050(3) 0.046(3) -0.011(2) -0.002(2) -0.020(2)
C6 0.031(2) 0.038(2) 0.031(2) -0.0004(16) -0.0004(16) -0.0082(17)
C7 0.0160(15) 0.0239(16) 0.0242(16) 0.0086(12) 0.0015(12) 0.0027(12)
C8 0.0246(18) 0.034(2) 0.0226(16) 0.0001(14) 0.0052(14) 0.0074(15)
C9 0.043(3) 0.057(3) 0.030(2) 0.006(2) 0.016(2) 0.008(2)
C10 0.0290(19) 0.0287(18) 0.0233(16) -0.0009(14) 0.0051(14) 0.0041(15)
C11 0.063(3) 0.029(2) 0.044(3) -0.0023(19) 0.019(2) 0.008(2)
C12 0.0179(16) 0.0225(15) 0.0222(15) 0.0052(12) 0.0056(12) 0.0042(12)
C13 0.0195(15) 0.0226(15) 0.0242(15) 0.0064(14) 0.0043(14) 0.0048(12)
C14 0.0160(15) 0.0283(17) 0.0236(16) 0.0070(13) 0.0013(12) 0.0016(13)
C15 0.0188(18) 0.034(2) 0.0305(18) 0.0074(15) 0.0016(13) 0.0003(14)
C16 0.018(2) 0.050(3) 0.067(3) 0.014(2) 0.0051(19) -0.0054(17)
C17 0.0190(16) 0.0339(19) 0.0203(15) 0.0066(14) -0.0012(12) 0.0055(14)
C18 0.0240(18) 0.0303(18) 0.0196(15) 0.0069(13) 0.0032(13) 0.0018(14)
C19 0.031(2) 0.044(3) 0.047(3) 0.025(2) -0.0060(19) -0.0050(19)
C20 0.030(2) 0.074(4) 0.066(4) 0.041(3) -0.015(2) -0.015(2)
C21 0.040(3) 0.048(3) 0.045(3) 0.017(2) 0.000(2) -0.017(2)
C22 0.036(2) 0.038(2) 0.035(2) 0.0111(17) 0.0074(17) -0.0024(18)
C23 0.0297(18) 0.0293(17) 0.0298(18) 0.0070(16) 0.0045(16) 0.0058(14)
C24 0.042(6) 0.006(5) 0.027(6) -0.004(4) -0.005(5) 0.001(4)
C25 0.038(6) 0.041(8) 0.044(7) -0.008(6) -0.006(6) 0.007(7)
C26 0.057(7) 0.057(8) 0.044(6) 0.006(6) -0.029(6) -0.012(7)
C27 0.071(10) 0.055(9) 0.030(6) 0.006(6) -0.016(6) 0.008(8)
C28 0.070(10) 0.046(6) 0.025(5) 0.003(5) 0.006(7) 0.009(8)
C29 0.051(8) 0.042(7) 0.014(5) 0.002(5) 0.003(5) -0.007(7)
C24A 0.032(4) 0.038(7) 0.017(3) 0.005(3) -0.005(3) 0.015(4)
C25A 0.039(4) 0.032(4) 0.030(4) -0.005(3) -0.007(3) -0.004(4)
C26A 0.053(4) 0.040(5) 0.049(5) -0.012(4) -0.020(4) 0.015(5)
C27A 0.074(8) 0.055(7) 0.036(5) -0.012(5) -0.024(5) 0.009(5)
C28A 0.078(8) 0.052(5) 0.026(4) -0.002(4) -0.006(6) 0.004(7)
C29A 0.070(8) 0.039(5) 0.027(4) 0.000(3) -0.003(5) -0.003(6)
C30 0.061(5) 0.149(9) 0.162(10) -0.076(8) -0.035(6) 0.031(6)
C31 0.112(7) 0.146(10) 0.359(14) -0.046(11) -0.164(9) 0.020(7)
C32 0.151(11) 0.271(14) 0.080(7) -0.050(9) -0.030(7) 0.073(10)
C33 0.159(13) 0.224(15) 0.100(8) -0.058(9) -0.034(8) 0.079(12)
Cl1 0.0286(5) 0.0217(4) 0.0287(4) 0.0078(3) -0.0074(3) -0.0023(3)
Cl2 0.0416(6) 0.0249(4) 0.0330(5) -0.0042(4) 0.0096(4) 0.0034(4)
O1 0.0176(11) 0.0314(14) 0.0577(18) 0.0101(13) 0.0027(13) -0.0026(13)
O2 0.0240(15) 0.0421(19) 0.073(2) 0.0259(18) 0.0085(15) 0.0077(13)
O3 0.097(6) 0.178(8) 0.244(10) -0.031(7) -0.058(7) 0.053(6)
P1 0.0207(4) 0.0220(4) 0.0178(4) 0.0019(3) -0.0009(3) 0.0022(3)
P2 0.0175(4) 0.0178(4) 0.0179(4) 0.0028(3) 0.0009(3) -0.0001(3)

loop_
_atom_type_symbol
_atom_type_description
_atom_type_scat_dispersion_real
_atom_type_scat_dispersion_imag
_atom_type_scat_source
C C 0.0033 0.0016 'International Tables Vol C Tables 4.2.6.8 and 6.1.1.4'
H H 0.0000 0.0000 'International Tables Vol C Tables 4.2.6.8 and 6.1.1.4'
O O 0.0106 0.0060 'International Tables Vol C Tables 4.2.6.8 and 6.1.1.4'
P P 0.1023 0.0942 'International Tables Vol C Tables 4.2.6.8 and 6.1.1.4'
Cl Cl 0.1484 0.1585 'International Tables Vol C Tables 4.2.6.8 and 6.1.1.4'
Pd Pd -0.9988 1.0072 'International Tables Vol C Tables 4.2.6.8 and 6.1.1.4'

loop_
_geom_angle_atom_site_label_1
_geom_angle_atom_site_label_2
_geom_angle_atom_site_label_3
_geom_angle
_geom_angle_site_symmetry_1
_geom_angle_site_symmetry_3
_geom_angle_publ_flag
P2 Pd1 P1 89.45(3) . . ?
P2 Pd1 Cl2 175.45(4) . . ?
P1 Pd1 Cl2 93.51(4) . . ?
P2 Pd1 Cl1 83.62(3) . . ?
P1 Pd1 Cl1 171.69(4) . . ?
Cl2 Pd1 Cl1 93.69(4) . . ?
C6 C1 C2 119.4(4) . . ?
C6 C1 P2 118.7(3) . . ?
C2 C1 P2 121.8(3) . . ?
C3 C2 C1 120.1(4) . . ?
C2 C3 C4 120.4(4) . . ?
C5 C4 C3 119.3(4) . . ?
C4 C5 C6 120.6(4) . . ?
C5 C6 C1 120.2(4) . . ?
C8 C7 C14 107.7(3) . . ?
C8 C7 P2 101.7(3) . . ?
C14 C7 P2 97.6(2) . . ?
C10 C8 C9 128.7(4) . . ?
C10 C8 C7 110.8(3) . . ?
C9 C8 C7 120.3(4) . . ?
C8 C10 C11 129.3(4) . . ?
C8 C10 C12 110.8(3) . . ?
C11 C10 C12 119.9(4) . . ?
C10 C12 C13 106.3(3) . . ?
C10 C12 P2 100.5(2) . . ?
C13 C12 P2 99.9(2) . . ?
C17 C13 C12 114.0(3) . . ?
C17 C13 C14 113.5(3) . . ?
C12 C13 C14 105.1(3) . . ?
C15 C14 C7 109.9(3) . . ?
C15 C14 C13 114.3(3) . . ?
C7 C14 C13 106.2(3) . . ?
O2 C15 O1 123.8(4) . . ?
O2 C15 C14 126.5(4) . . ?
O1 C15 C14 109.7(3) . . ?
C13 C17 P1 117.0(2) . . ?
C19 C18 C23 119.4(4) . . ?
C19 C18 P1 118.8(3) . . ?
C23 C18 P1 121.7(3) . . ?
C18 C19 C20 119.5(4) . . ?
C21 C20 C19 120.1(5) . . ?
C22 C21 C20 120.7(4) . . ?
C21 C22 C23 120.3(4) . . ?
C22 C23 C18 120.1(4) . . ?
C25 C24 C29 120.5(15) . . ?
C25 C24 P1 117.4(13) . . ?
C29 C24 P1 122.0(14) . . ?
C26 C25 C24 119.7(17) . . ?
C25 C26 C27 119.4(17) . . ?
C28 C27 C26 120.2(15) . . ?
C29 C28 C27 119.7(18) . . ?
C28 C29 C24 119.3(18) . . ?
C25A C24A C29A 118.5(9) . . ?
C25A C24A P1 120.0(8) . . ?
C29A C24A P1 120.9(9) . . ?
C24A C25A C26A 120.4(10) . . ?
C27A C26A C25A 121.4(10) . . ?
C26A C27A C28A 119.5(10) . . ?
C27A C28A C29A 118.8(12) . . ?
C24A C29A C28A 121.2(12) . . ?
O3 C31 C30 111.9(9) . . ?
O3 C32 C33 95.4(11) . . ?
C15 O1 C16 117.6(3) . . ?
C32 O3 C31 118.1(12) . . ?
C18 P1 C24 101.6(6) . . ?
C18 P1 C17 107.62(18) . . ?
C24 P1 C17 99.7(9) . . ?
C18 P1 C24A 108.9(4) . . ?
C24 P1 C24A 8.5(9) . . ?
C17 P1 C24A 101.2(5) . . ?
C18 P1 Pd1 110.30(12) . . ?
C24 P1 Pd1 121.6(8) . . ?
C17 P1 Pd1 114.52(12) . . ?
C24A P1 Pd1 113.8(5) . . ?
C1 P2 C7 112.88(17) . . ?
C1 P2 C12 107.72(18) . . ?
C7 P2 C12 82.29(16) . . ?
C1 P2 Pd1 115.34(13) . . ?
C7 P2 Pd1 112.48(13) . . ?
C12 P2 Pd1 121.82(12) . . ?

loop_
_geom_bond_atom_site_label_1
_geom_bond_atom_site_label_2
_geom_bond_distance
_geom_bond_site_symmetry_2
_geom_bond_publ_flag
Pd1 P2 2.2237(9) . ?
Pd1 P1 2.2424(9) . ?
Pd1 Cl2 2.3462(10) . ?
Pd1 Cl1 2.3576(9) . ?
C1 C6 1.387(6) . ?
C1 C2 1.398(5) . ?
C1 P2 1.798(4) . ?
C2 C3 1.380(6) . ?
C3 C4 1.395(8) . ?
C4 C5 1.383(8) . ?
C5 C6 1.386(6) . ?
C7 C8 1.512(5) . ?
C7 C14 1.566(5) . ?
C7 P2 1.832(4) . ?
C8 C10 1.338(6) . ?
C8 C9 1.503(6) . ?
C10 C11 1.487(6) . ?
C10 C12 1.527(5) . ?
C12 C13 1.560(5) . ?
C12 P2 1.843(4) . ?
C13 C17 1.544(5) . ?
C13 C14 1.571(5) . ?
C14 C15 1.517(5) . ?
C15 O2 1.192(5) . ?
C15 O1 1.326(5) . ?
C16 O1 1.451(5) . ?
C17 P1 1.838(4) . ?
C18 C19 1.396(6) . ?
C18 C23 1.397(5) . ?
C18 P1 1.808(4) . ?
C19 C20 1.401(7) . ?
C20 C21 1.381(7) . ?
C21 C22 1.361(7) . ?
C22 C23 1.392(6) . ?
C24 C25 1.387(14) . ?
C24 C29 1.389(14) . ?
C24 P1 1.812(12) . ?
C25 C26 1.372(14) . ?
C26 C27 1.396(15) . ?
C27 C28 1.389(15) . ?
C28 C29 1.386(14) . ?
C24A C25A 1.366(11) . ?
C24A C29A 1.389(12) . ?
C24A P1 1.842(8) . ?
C25A C26A 1.381(10) . ?
C26A C27A 1.359(11) . ?
C27A C28A 1.385(12) . ?
C28A C29A 1.393(11) . ?
C30 C31 1.679(14) . ?
C31 O3 1.470(11) . ?
C32 O3 1.353(12) . ?
C32 C33 1.681(15) . ?
